data_4034059
loop_
_publ_author_name
'Jiang, Yi'
'Feng, Yi-Yue'
'Zou, Jiao-Xia'
'Lei, Shuai'
'Hu, Xiao-Ling'
'Yin, Gao-Feng'
'Tan, Wen'
'Wang, Zhen'

_publ_section_title
;
 Br\/onsted Base-Switched Selective Mono- and Dithiolation of Benzamides
 via Copper Catalysis.
;
_journal_issue 16
_journal_name_full 'The Journal of organic chemistry'
_journal_page_first 10490
_journal_page_last 10500
_journal_paper_doi 10.1021/acs.joc.9b01237
_journal_volume 84
_journal_year 2019
_chemical_formula_moiety 'C48 H34 Cu N4 O4 S4'
_chemical_formula_sum 'C48 H34 Cu N4 O4 S4'
_chemical_formula_weight 922.57
_space_group_crystal_system triclinic
_space_group_IT_number 2
_space_group_name_Hall '-P 1'
_space_group_name_H-M_alt 'P -1'
_atom_sites_solution_hydrogens geom
_atom_sites_solution_primary iterative
_audit_creation_date 2018-09-21
_audit_creation_method
;
Olex2 1.2
(compiled 2018.05.29 svn.r3508 for OlexSys, GUI svn.r5506)
;
_cell_angle_alpha 108.76(2)
_cell_angle_beta 96.67(2)
_cell_angle_gamma 96.47(2)
_cell_formula_units_Z 1
_cell_length_a 7.847(2)
_cell_length_b 10.175(2)
_cell_length_c 15.325(4)
_cell_measurement_reflns_used 716
_cell_measurement_temperature 293(2)
_cell_measurement_theta_max 24.0700
_cell_measurement_theta_min 3.8570
_cell_volume 1136.0(5)
_computing_cell_refinement
;
CrysAlisPro, Agilent Technologies,
Version 1.171.36.28 (release 01-02-2013 CrysAlis171 .NET)
(compiled Feb  1 2013,16:14:44)
;
_computing_data_collection
;
CrysAlisPro, Agilent Technologies,
Version 1.171.36.28 (release 01-02-2013 CrysAlis171 .NET)
(compiled Feb  1 2013,16:14:44)
;
_computing_data_reduction
;
CrysAlisPro, Agilent Technologies,
Version 1.171.36.28 (release 01-02-2013 CrysAlis171 .NET)
(compiled Feb  1 2013,16:14:44)
;
_computing_molecular_graphics 'Olex2 (Dolomanov et al., 2009)'
_computing_publication_material 'Olex2 (Dolomanov et al., 2009)'
_computing_structure_refinement 'ShelXL (Sheldrick, 2015)'
_computing_structure_solution
;
Superflip (Palatinus & Chapuis, 2007;Palatinus & van der Lee, 2008;
Palatinus et al., 2012)
;
_diffrn_ambient_temperature 293(2)
_diffrn_detector_area_resol_mean 16.0733
_diffrn_measured_fraction_theta_full 0.997
_diffrn_measured_fraction_theta_max 0.996
_diffrn_measurement_details
;
#__ type_ start__ end____ width___ exp.time_
  1 omega -102.00  -64.00   2.0000   20.0000
omega____ theta____ kappa____ phi______ frames
    -      -19.4273  178.0000  -90.0000 19

#__ type_ start__ end____ width___ exp.time_
  2 omega  -15.00   25.00   2.0000   20.0000
omega____ theta____ kappa____ phi______ frames
    -      -19.4273  -99.0000   60.0000 20

#__ type_ start__ end____ width___ exp.time_
  3 omega   -1.00   91.00   2.0000   20.0000
omega____ theta____ kappa____ phi______ frames
    -       22.7867   57.0000  -60.0000 46

#__ type_ start__ end____ width___ exp.time_
  4 omega  -36.00   86.00   2.0000   20.0000
omega____ theta____ kappa____ phi______ frames
    -       22.7867  -19.0000  -30.0000 61

#__ type_ start__ end____ width___ exp.time_
  5 omega  -48.00   46.00   2.0000   20.0000
omega____ theta____ kappa____ phi______ frames
    -       22.7867  -57.0000  150.0000 47
;
_diffrn_measurement_device_type 'SuperNova, Dual, Cu at zero, Eos'
_diffrn_measurement_method '\w scans'
_diffrn_orient_matrix_UB_11 -0.0505495000
_diffrn_orient_matrix_UB_12 -0.0000322000
_diffrn_orient_matrix_UB_13 -0.0415018000
_diffrn_orient_matrix_UB_21 -0.0090664000
_diffrn_orient_matrix_UB_22 0.0710314000
_diffrn_orient_matrix_UB_23 0.0224475000
_diffrn_orient_matrix_UB_31 0.0765561000
_diffrn_orient_matrix_UB_32 0.0227236000
_diffrn_orient_matrix_UB_33 -0.0150841000
_diffrn_radiation_monochromator mirror
_diffrn_radiation_type MoK\a
_diffrn_radiation_wavelength 0.71073
_diffrn_reflns_av_R_equivalents 0.0776
_diffrn_reflns_av_unetI/netI 0.1716
_diffrn_reflns_Laue_measured_fraction_full 0.997
_diffrn_reflns_Laue_measured_fraction_max 0.996
_diffrn_reflns_limit_h_max 9
_diffrn_reflns_limit_h_min -9
_diffrn_reflns_limit_k_max 12
_diffrn_reflns_limit_k_min -11
_diffrn_reflns_limit_l_max 18
_diffrn_reflns_limit_l_min -18
_diffrn_reflns_number 7307
_diffrn_reflns_point_group_measured_fraction_full 0.997
_diffrn_reflns_point_group_measured_fraction_max 0.996
_diffrn_reflns_theta_full 25.242
_diffrn_reflns_theta_max 26.022
_diffrn_reflns_theta_min 3.485
_diffrn_source 'SuperNova (Mo) X-ray Source'
_exptl_absorpt_coefficient_mu 0.712
_exptl_absorpt_correction_T_max 1.00000
_exptl_absorpt_correction_T_min 0.60415
_exptl_absorpt_correction_type multi-scan
_exptl_absorpt_process_details
;
CrysAlisPro, Agilent Technologies,
Version 1.171.36.28 (release 01-02-2013 CrysAlis171 .NET)
(compiled Feb  1 2013,16:14:44)
Empirical absorption correction using spherical harmonics,
 implemented in SCALE3 ABSPACK scaling algorithm.
;
_exptl_crystal_colour 'clear light green'
_exptl_crystal_colour_lustre clear
_exptl_crystal_colour_modifier light
_exptl_crystal_colour_primary green
_exptl_crystal_density_diffrn 1.349
_exptl_crystal_description needle
_exptl_crystal_F_000 475
_exptl_crystal_size_max 0.12
_exptl_crystal_size_mid 0.05
_exptl_crystal_size_min 0.03
_refine_diff_density_max 0.619
_refine_diff_density_min -0.580
_refine_diff_density_rms 0.080
_refine_ls_extinction_method none
_refine_ls_goodness_of_fit_ref 0.978
_refine_ls_hydrogen_treatment constr
_refine_ls_matrix_type full
_refine_ls_number_parameters 277
_refine_ls_number_reflns 4459
_refine_ls_number_restraints 0
_refine_ls_restrained_S_all 0.978
_refine_ls_R_factor_all 0.1521
_refine_ls_R_factor_gt 0.0731
_refine_ls_shift/su_max 0.000
_refine_ls_shift/su_mean 0.000
_refine_ls_structure_factor_coef Fsqd
_refine_ls_weighting_details 'w=1/[\s^2^(Fo^2^)+(0.0107P)^2^] where P=(Fo^2^+2Fc^2^)/3'
_refine_ls_weighting_scheme calc
_refine_ls_wR_factor_gt 0.0963
_refine_ls_wR_factor_ref 0.1333
_reflns_Friedel_coverage 0.000
_reflns_number_gt 2128
_reflns_number_total 4459
_reflns_threshold_expression 'I > 2\s(I)'
_cod_data_source_file jo9b01237_si_003.cif
_cod_data_source_block jiangy_0913
_cod_database_code 4034059
_shelx_shelxl_version_number 2014/7
_shelx_space_group_comment
;
The symmetry employed for this shelxl refinement is uniquely defined
by the following loop, which should always be used as a source of
symmetry information in preference to the above space-group names.
They are only intended as comments.
;
_reflns_odcompleteness_completeness 99.63
_reflns_odcompleteness_iscentric 1
_reflns_odcompleteness_theta 26.32
_olex2_refinement_description
;
1. Fixed Uiso
 At 1.2 times of:
  All C(H) groups
2.a Aromatic/amide H refined with riding coordinates:
 C1(H1), C2(H2), C9(H9), C3(H3), C4(H4), C11(H11), C21(H21), C18(H18),
 C10(H10), C22(H22), C14(H14), C17(H17), C24(H24), C20(H20), C15(H15), C16(H16),
  C23(H23)
;
_olex2_date_sample_data_collection 2018-09-13
_olex2_submission_special_instructions 'No special instructions were received'

loop_
_space_group_symop_operation_xyz
'x, y, z'
'-x, -y, -z'

loop_
_atom_site_label
_atom_site_type_symbol
_atom_site_fract_x
_atom_site_fract_y
_atom_site_fract_z
_atom_site_U_iso_or_equiv
_atom_site_adp_type
_atom_site_occupancy
_atom_site_site_symmetry_order
_atom_site_calc_flag
_atom_site_refinement_flags_posn
_atom_site_refinement_flags_adp
_atom_site_refinement_flags_occupancy
Cu1 Cu 1.0000 1.0000 0.5000 0.0373(3) Uani 1 2 d S T P
S2 S 1.0564(2) 1.20328(15) 0.30331(11) 0.0528(5) Uani 1 1 d . . .
S1 S 0.8338(3) 0.64962(16) 0.24700(11) 0.0594(5) Uani 1 1 d . . .
O2 O 0.8017(5) 1.0245(4) 0.4269(3) 0.0555(12) Uani 1 1 d . . .
N1 N 1.1210(6) 0.9074(4) 0.3954(3) 0.0353(11) Uani 1 1 d . . .
O1 O 1.2235(5) 0.9009(4) 0.2592(3) 0.0553(12) Uani 1 1 d . . .
N2 N 0.6986(6) 1.1009(5) 0.4795(3) 0.0401(12) Uani 1 1 d . . .
C7 C 0.9301(7) 0.9251(5) 0.2633(3) 0.0324(13) Uani 1 1 d . . .
C12 C 0.9005(8) 1.0499(6) 0.2513(4) 0.0366(14) Uani 1 1 d . . .
C5 C 0.7346(8) 1.1402(5) 0.5730(4) 0.0351(14) Uani 1 1 d . . .
C1 C 0.5591(8) 1.1341(6) 0.4331(4) 0.0516(17) Uani 1 1 d . . .
H1 H 0.5366 1.1006 0.3681 0.062 Uiso 1 1 calc R . .
C2 C 0.4545(8) 1.2155(6) 0.4818(4) 0.0549(17) Uani 1 1 d . . .
H2 H 0.3609 1.2400 0.4507 0.066 Uiso 1 1 calc R . .
C6 C 1.1058(8) 0.9080(5) 0.3061(4) 0.0354(14) Uani 1 1 d . . .
C9 C 0.6366(8) 0.8217(6) 0.1900(4) 0.0501(17) Uani 1 1 d . . .
H9 H 0.5477 0.7449 0.1696 0.060 Uiso 1 1 calc R . .
C8 C 0.7979(8) 0.8096(6) 0.2304(4) 0.0379(14) Uani 1 1 d . . .
C19 C 0.8225(7) 0.5273(5) 0.1325(4) 0.0400(15) Uani 1 1 d . . .
C3 C 0.4866(9) 1.2618(6) 0.5772(5) 0.0569(19) Uani 1 1 d . . .
H3 H 0.4152 1.3182 0.6114 0.068 Uiso 1 1 calc R . .
C4 C 0.6247(9) 1.2245(6) 0.6221(5) 0.0559(19) Uani 1 1 d . . .
H4 H 0.6458 1.2563 0.6870 0.067 Uiso 1 1 calc R . .
C11 C 0.7380(9) 1.0619(6) 0.2091(4) 0.0504(18) Uani 1 1 d . . .
H11 H 0.7185 1.1460 0.2009 0.061 Uiso 1 1 calc R . .
C21 C 0.7641(9) 0.4450(6) -0.0335(4) 0.0602(19) Uani 1 1 d . . .
H21 H 0.7269 0.4598 -0.0890 0.072 Uiso 1 1 calc R . .
C18 C 1.3147(9) 1.3213(7) 0.2409(5) 0.071(2) Uani 1 1 d . . .
H18 H 1.3272 1.3913 0.2989 0.086 Uiso 1 1 calc R . .
C10 C 0.6066(8) 0.9471(7) 0.1798(4) 0.0542(17) Uani 1 1 d . . .
H10 H 0.4972 0.9547 0.1529 0.065 Uiso 1 1 calc R . .
C22 C 0.8138(9) 0.3174(7) -0.0358(5) 0.062(2) Uani 1 1 d . . .
H22 H 0.8109 0.2465 -0.0926 0.074 Uiso 1 1 calc R . .
C13 C 1.1876(8) 1.2055(6) 0.2181(4) 0.0499(17) Uani 1 1 d . . .
C14 C 1.1722(8) 1.1055(6) 0.1326(5) 0.0547(18) Uani 1 1 d . . .
H14 H 1.0877 1.0261 0.1161 0.066 Uiso 1 1 calc R . .
C17 C 1.4233(10) 1.3351(8) 0.1794(7) 0.090(3) Uani 1 1 d . . .
H17 H 1.5090 1.4138 0.1964 0.108 Uiso 1 1 calc R . .
C24 C 0.8744(8) 0.4021(6) 0.1302(5) 0.0546(18) Uani 1 1 d . . .
H24 H 0.9146 0.3884 0.1856 0.066 Uiso 1 1 calc R . .
C20 C 0.7696(8) 0.5495(6) 0.0506(4) 0.0522(17) Uani 1 1 d . . .
H20 H 0.7376 0.6353 0.0519 0.063 Uiso 1 1 calc R . .
C15 C 1.2801(9) 1.1192(7) 0.0692(5) 0.063(2) Uani 1 1 d . . .
H15 H 1.2665 1.0505 0.0105 0.075 Uiso 1 1 calc R . .
C16 C 1.4070(11) 1.2352(9) 0.0939(6) 0.083(3) Uani 1 1 d . . .
H16 H 1.4810 1.2452 0.0524 0.099 Uiso 1 1 calc R . .
C23 C 0.8673(10) 0.2972(7) 0.0467(6) 0.074(2) Uani 1 1 d . . .
H23 H 0.8991 0.2115 0.0459 0.089 Uiso 1 1 calc R . .

loop_
_atom_site_aniso_label
_atom_site_aniso_U_11
_atom_site_aniso_U_22
_atom_site_aniso_U_33
_atom_site_aniso_U_23
_atom_site_aniso_U_13
_atom_site_aniso_U_12
Cu1 0.0357(7) 0.0486(6) 0.0287(6) 0.0106(5) 0.0091(5) 0.0137(5)
S2 0.0637(13) 0.0432(9) 0.0450(11) 0.0076(8) 0.0099(9) 0.0026(8)
S1 0.0869(16) 0.0467(9) 0.0410(10) 0.0173(8) -0.0030(10) 0.0029(9)
O2 0.049(3) 0.092(3) 0.033(3) 0.018(2) 0.014(2) 0.044(3)
N1 0.036(3) 0.045(3) 0.026(3) 0.011(2) 0.005(2) 0.013(2)
O1 0.045(3) 0.091(3) 0.042(3) 0.029(2) 0.020(2) 0.026(2)
N2 0.037(3) 0.054(3) 0.031(3) 0.010(2) 0.008(2) 0.022(3)
C7 0.032(4) 0.042(3) 0.022(3) 0.006(3) 0.006(3) 0.013(3)
C12 0.042(4) 0.046(3) 0.030(3) 0.018(3) 0.014(3) 0.013(3)
C5 0.038(4) 0.040(3) 0.024(3) 0.008(3) 0.004(3) 0.005(3)
C1 0.046(5) 0.073(4) 0.038(4) 0.020(3) 0.003(3) 0.022(4)
C2 0.038(4) 0.076(4) 0.057(5) 0.026(4) 0.002(3) 0.026(4)
C6 0.039(4) 0.037(3) 0.032(3) 0.007(3) 0.010(3) 0.018(3)
C9 0.041(4) 0.059(4) 0.050(4) 0.022(3) 0.003(3) 0.002(3)
C8 0.047(4) 0.045(3) 0.025(3) 0.014(3) 0.003(3) 0.015(3)
C19 0.038(4) 0.035(3) 0.044(4) 0.014(3) 0.001(3) -0.001(3)
C3 0.058(5) 0.065(4) 0.053(5) 0.016(4) 0.012(4) 0.039(4)
C4 0.068(5) 0.050(4) 0.051(4) 0.011(3) 0.019(4) 0.022(4)
C11 0.054(5) 0.063(4) 0.051(4) 0.030(4) 0.020(4) 0.031(4)
C21 0.071(6) 0.062(4) 0.034(4) 0.006(3) -0.003(4) 0.000(4)
C18 0.055(5) 0.075(5) 0.093(6) 0.042(5) 0.017(5) 0.001(4)
C10 0.032(4) 0.080(5) 0.053(4) 0.027(4) -0.003(3) 0.013(4)
C22 0.062(5) 0.058(4) 0.055(5) 0.005(4) 0.011(4) 0.008(4)
C13 0.048(5) 0.057(4) 0.051(4) 0.027(3) 0.009(4) 0.006(3)
C14 0.044(5) 0.061(4) 0.067(5) 0.032(4) 0.015(4) 0.009(3)
C17 0.046(6) 0.108(7) 0.126(9) 0.062(6) 0.011(6) -0.014(5)
C24 0.059(5) 0.059(4) 0.057(5) 0.028(4) 0.016(4) 0.021(4)
C20 0.058(5) 0.049(4) 0.051(4) 0.018(3) 0.006(4) 0.013(3)
C15 0.050(5) 0.094(5) 0.066(5) 0.047(4) 0.019(4) 0.030(4)
C16 0.065(6) 0.123(7) 0.097(7) 0.076(6) 0.032(6) 0.026(6)
C23 0.079(6) 0.064(5) 0.082(6) 0.023(5) 0.022(5) 0.023(4)

loop_
_atom_type_symbol
_atom_type_description
_atom_type_scat_dispersion_real
_atom_type_scat_dispersion_imag
_atom_type_scat_source
C C 0.0033 0.0016 'International Tables Vol C Tables 4.2.6.8 and 6.1.1.4'
H H 0.0000 0.0000 'International Tables Vol C Tables 4.2.6.8 and 6.1.1.4'
Cu Cu 0.3201 1.2651 'International Tables Vol C Tables 4.2.6.8 and 6.1.1.4'
N N 0.0061 0.0033 'International Tables Vol C Tables 4.2.6.8 and 6.1.1.4'
O O 0.0106 0.0060 'International Tables Vol C Tables 4.2.6.8 and 6.1.1.4'
S S 0.1246 0.1234 'International Tables Vol C Tables 4.2.6.8 and 6.1.1.4'

loop_
_geom_angle_atom_site_label_1
_geom_angle_atom_site_label_2
_geom_angle_atom_site_label_3
_geom_angle
_geom_angle_site_symmetry_1
_geom_angle_site_symmetry_3
O2 Cu1 O2 180.0(2) . 2_776
O2 Cu1 N1 97.39(17) 2_776 2_776
O2 Cu1 N1 82.61(17) . 2_776
O2 Cu1 N1 97.39(17) . .
O2 Cu1 N1 82.61(17) 2_776 .
N1 Cu1 N1 180.0(2) . 2_776
C13 S2 C12 105.1(3) . .
C8 S1 C19 105.1(3) . .
N2 O2 Cu1 112.2(3) . .
C5 N1 Cu1 111.0(3) 2_776 .
C6 N1 Cu1 131.1(4) . .
C6 N1 C5 116.5(4) . 2_776
O2 N2 C1 116.7(5) . .
C5 N2 O2 119.8(5) . .
C5 N2 C1 123.5(5) . .
C12 C7 C6 121.6(5) . .
C12 C7 C8 119.3(6) . .
C8 C7 C6 118.9(5) . .
C7 C12 S2 120.4(5) . .
C7 C12 C11 120.6(6) . .
C11 C12 S2 118.5(5) . .
N1 C5 C4 130.6(6) 2_776 .
N2 C5 N1 113.6(5) . 2_776
N2 C5 C4 115.8(6) . .
N2 C1 H1 120.1 . .
C2 C1 N2 119.7(6) . .
C2 C1 H1 120.1 . .
C1 C2 H2 120.2 . .
C1 C2 C3 119.6(6) . .
C3 C2 H2 120.2 . .
N1 C6 C7 116.4(4) . .
O1 C6 N1 125.8(6) . .
O1 C6 C7 117.8(5) . .
C8 C9 H9 119.8 . .
C10 C9 H9 119.8 . .
C10 C9 C8 120.3(6) . .
C7 C8 S1 119.6(5) . .
C9 C8 S1 120.1(5) . .
C9 C8 C7 120.1(5) . .
C24 C19 S1 114.3(5) . .
C24 C19 C20 119.8(6) . .
C20 C19 S1 125.9(5) . .
C2 C3 H3 120.2 . .
C2 C3 C4 119.5(6) . .
C4 C3 H3 120.2 . .
C5 C4 H4 119.1 . .
C3 C4 C5 121.8(6) . .
C3 C4 H4 119.1 . .
C12 C11 H11 120.5 . .
C10 C11 C12 119.1(6) . .
C10 C11 H11 120.5 . .
C22 C21 H21 119.9 . .
C20 C21 H21 119.9 . .
C20 C21 C22 120.1(6) . .
C13 C18 H18 119.5 . .
C17 C18 H18 119.5 . .
C17 C18 C13 121.1(7) . .
C9 C10 C11 120.5(6) . .
C9 C10 H10 119.8 . .
C11 C10 H10 119.8 . .
C21 C22 H22 120.4 . .
C23 C22 C21 119.1(7) . .
C23 C22 H22 120.4 . .
C18 C13 S2 116.0(5) . .
C14 C13 S2 125.9(5) . .
C14 C13 C18 118.1(5) . .
C13 C14 H14 119.3 . .
C13 C14 C15 121.4(6) . .
C15 C14 H14 119.3 . .
C18 C17 H17 119.7 . .
C16 C17 C18 120.7(7) . .
C16 C17 H17 119.7 . .
C19 C24 H24 119.8 . .
C23 C24 C19 120.3(6) . .
C23 C24 H24 119.8 . .
C19 C20 C21 120.0(6) . .
C19 C20 H20 120.0 . .
C21 C20 H20 120.0 . .
C14 C15 H15 120.3 . .
C16 C15 C14 119.4(7) . .
C16 C15 H15 120.3 . .
C17 C16 C15 119.4(7) . .
C17 C16 H16 120.3 . .
C15 C16 H16 120.3 . .
C22 C23 H23 119.7 . .
C24 C23 C22 120.5(7) . .
C24 C23 H23 119.7 . .

loop_
_geom_bond_atom_site_label_1
_geom_bond_atom_site_label_2
_geom_bond_distance
_geom_bond_site_symmetry_2
Cu1 O2 1.898(4) .
Cu1 O2 1.898(4) 2_776
Cu1 N1 1.986(4) .
Cu1 N1 1.986(4) 2_776
S2 C12 1.764(6) .
S2 C13 1.759(5) .
S1 C8 1.773(5) .
S1 C19 1.780(6) .
O2 N2 1.342(5) .
N1 C5 1.379(7) 2_776
N1 C6 1.362(6) .
O1 C6 1.229(5) .
N2 C5 1.342(6) .
N2 C1 1.370(7) .
C7 C12 1.381(6) .
C7 C6 1.510(8) .
C7 C8 1.391(7) .
C12 C11 1.398(8) .
C5 N1 1.379(7) 2_776
C5 C4 1.396(7) .
C1 H1 0.9300 .
C1 C2 1.347(7) .
C2 H2 0.9300 .
C2 C3 1.366(8) .
C9 H9 0.9300 .
C9 C8 1.380(8) .
C9 C10 1.377(7) .
C19 C24 1.372(7) .
C19 C20 1.373(8) .
C3 H3 0.9300 .
C3 C4 1.371(9) .
C4 H4 0.9300 .
C11 H11 0.9300 .
C11 C10 1.383(8) .
C21 H21 0.9300 .
C21 C22 1.389(8) .
C21 C20 1.374(7) .
C18 H18 0.9300 .
C18 C13 1.376(8) .
C18 C17 1.370(8) .
C10 H10 0.9300 .
C22 H22 0.9300 .
C22 C23 1.372(9) .
C13 C14 1.359(8) .
C14 H14 0.9300 .
C14 C15 1.390(7) .
C17 H17 0.9300 .
C17 C16 1.357(10) .
C24 H24 0.9300 .
C24 C23 1.368(8) .
C20 H20 0.9300 .
C15 H15 0.9300 .
C15 C16 1.374(9) .
C16 H16 0.9300 .
C23 H23 0.9300 .

loop_
_geom_torsion_atom_site_label_1
_geom_torsion_atom_site_label_2
_geom_torsion_atom_site_label_3
_geom_torsion_atom_site_label_4
_geom_torsion
_geom_torsion_site_symmetry_1
_geom_torsion_site_symmetry_4
Cu1 O2 N2 C5 -5.3(6) . .
Cu1 O2 N2 C1 175.0(4) . .
Cu1 N1 C6 O1 147.7(4) . .
Cu1 N1 C6 C7 -29.6(7) . .
S2 C12 C11 C10 -171.0(4) . .
S2 C13 C14 C15 178.3(5) . .
S1 C19 C24 C23 178.1(5) . .
S1 C19 C20 C21 -178.9(5) . .
O2 N2 C5 N1 -1.1(7) . 2_776
O2 N2 C5 C4 177.3(4) . .
O2 N2 C1 C2 -177.2(5) . .
N1 Cu1 O2 N2 -173.2(3) . .
N1 Cu1 O2 N2 6.8(3) 2_776 .
N1 C5 C4 C3 179.5(6) 2_776 .
N2 C5 C4 C3 1.4(9) . .
N2 C1 C2 C3 -1.3(9) . .
C7 C12 C11 C10 0.2(8) . .
C12 S2 C13 C18 176.5(5) . .
C12 S2 C13 C14 -2.3(7) . .
C12 C7 C6 N1 105.6(6) . .
C12 C7 C6 O1 -71.9(7) . .
C12 C7 C8 S1 -179.1(4) . .
C12 C7 C8 C9 -2.9(7) . .
C12 C11 C10 C9 -1.5(8) . .
C5 N1 C6 O1 -17.3(8) 2_776 .
C5 N1 C6 C7 165.4(5) 2_776 .
C5 N2 C1 C2 3.0(9) . .
C1 N2 C5 N1 178.6(5) . 2_776
C1 N2 C5 C4 -3.0(8) . .
C1 C2 C3 C4 -0.2(10) . .
C2 C3 C4 C5 0.1(10) . .
C6 C7 C12 S2 -10.8(6) . .
C6 C7 C12 C11 178.2(5) . .
C6 C7 C8 S1 4.5(6) . .
C6 C7 C8 C9 -179.2(5) . .
C8 S1 C19 C24 170.1(4) . .
C8 S1 C19 C20 -9.3(6) . .
C8 C7 C12 S2 173.0(4) . .
C8 C7 C12 C11 1.9(7) . .
C8 C7 C6 N1 -78.1(6) . .
C8 C7 C6 O1 104.3(6) . .
C8 C9 C10 C11 0.5(9) . .
C19 S1 C8 C7 -115.1(4) . .
C19 S1 C8 C9 68.6(5) . .
C19 C24 C23 C22 2.1(10) . .
C21 C22 C23 C24 -1.1(11) . .
C18 C13 C14 C15 -0.5(10) . .
C18 C17 C16 C15 0.0(13) . .
C10 C9 C8 S1 177.9(4) . .
C10 C9 C8 C7 1.7(8) . .
C22 C21 C20 C19 -0.8(10) . .
C13 S2 C12 C7 92.4(4) . .
C13 S2 C12 C11 -96.3(5) . .
C13 C18 C17 C16 0.6(13) . .
C13 C14 C15 C16 1.1(10) . .
C14 C15 C16 C17 -0.8(12) . .
C17 C18 C13 S2 -179.2(6) . .
C17 C18 C13 C14 -0.3(11) . .
C24 C19 C20 C21 1.8(9) . .
C20 C19 C24 C23 -2.5(9) . .
C20 C21 C22 C23 0.4(10) . .

loop_
_smtbx_masks_void_nr
_smtbx_masks_void_average_x
_smtbx_masks_void_average_y
_smtbx_masks_void_average_z
_smtbx_masks_void_volume
_smtbx_masks_void_count_electrons
1 0.398 0.500 0.500 159.6 38.6
